data_4307893
loop_
_publ_author_name
'Christian Lorber'
'Robert Choukroun'
'Laure Vendier'

_publ_contact_author
;
Christian Lorber
;
_publ_contact_author_address
;
Laboratoire de Chimie de Coordination
205 Route de Narbonne
31077 Toulouse Cedex 04
;
_publ_contact_author_email lorber@lcc-toulouse.fr
_publ_section_title
;
Reaction of p-Toluenesulfonylamide and M(NMe2)4 (M = Ti, V): Generation of
Electron-Deficient Imido Complexes of Early Transition Metals
;
_journal_name_full 'Inorganic Chemistry'
_journal_page_first 3192
_journal_page_last 3202
_journal_paper_doi 10.1021/ic062404j
_journal_volume 46
_journal_year 2007
_chemical_compound_source 'synthesis as described'
_chemical_formula_moiety 'C22 H38 N6 O4 S2 V2'
_chemical_formula_sum 'C22 H38 N6 O4 S2 V2'
_chemical_formula_weight 616.60
_chemical_name_systematic
;
 ?
;
_space_group_IT_number 14
_symmetry_cell_setting monoclinic
_symmetry_Int_Tables_number 14
_symmetry_space_group_name_Hall '-P 2ybc'
_symmetry_space_group_name_H-M 'P 1 21/c 1'
_atom_sites_solution_hydrogens geom
_atom_sites_solution_primary direct
_atom_sites_solution_secondary difmap
_cell_angle_alpha 90
_cell_angle_beta 94.020(8)
_cell_angle_gamma 90
_cell_formula_units_Z 2
_cell_length_a 8.0142(5)
_cell_length_b 8.8093(8)
_cell_length_c 20.0954(14)
_cell_measurement_reflns_used 8000
_cell_measurement_temperature 180
_cell_measurement_theta_max 26.05
_cell_measurement_theta_min 1.65
_cell_measurement_wavelength 0.71073
_cell_volume 1415.23(19)
_computing_cell_refinement 'Stoe IPDS software (Stoe, 1996)'
_computing_data_collection 'Stoe IPDS software (Stoe, 1996)'
_computing_data_reduction 'XRED (Stoe, 1.08, 1996)'
_computing_molecular_graphics 'Ortep-3 for Windows (Farrugia, 1997)'
_computing_publication_material 'WinGX publication routines (Farrugia, 1999)'
_computing_structure_refinement 'SHELXL-97 (Sheldrick, 1997)'
_computing_structure_solution 'SIR92 (Giacovazzo et al, 1993)'
_diffrn_ambient_temperature 180
_diffrn_measured_fraction_theta_full 0.991
_diffrn_measured_fraction_theta_max 0.991
_diffrn_measurement_device 'Stoe IPDS'
_diffrn_measurement_method \f
_diffrn_radiation_monochromator graphite
_diffrn_radiation_source 'fine-focus sealed tube'
_diffrn_radiation_type MoK\a
_diffrn_radiation_wavelength 0.71073
_diffrn_reflns_av_R_equivalents 0.0308
_diffrn_reflns_av_unetI/netI 0.0215
_diffrn_reflns_limit_h_max 9
_diffrn_reflns_limit_h_min -9
_diffrn_reflns_limit_k_max 10
_diffrn_reflns_limit_k_min -10
_diffrn_reflns_limit_l_max 24
_diffrn_reflns_limit_l_min -24
_diffrn_reflns_number 12049
_diffrn_reflns_theta_full 25.97
_diffrn_reflns_theta_max 25.97
_diffrn_reflns_theta_min 3.08
_diffrn_standards_decay_% 0.1
_diffrn_standards_interval_time 4
_diffrn_standards_number 200
_exptl_absorpt_coefficient_mu 0.846
_exptl_absorpt_correction_T_max 0.8950
_exptl_absorpt_correction_T_min 0.8211
_exptl_absorpt_correction_type multi-scan
_exptl_absorpt_process_details
;
        [c.f. r.h. blessing, acta cryst. (1995), a51, 33-38]
;
_exptl_crystal_colour 'dark red'
_exptl_crystal_density_diffrn 1.447
_exptl_crystal_density_method 'not measured'
_exptl_crystal_description stick
_exptl_crystal_F_000 644
_exptl_crystal_size_max 0.375
_exptl_crystal_size_mid 0.125
_exptl_crystal_size_min 0.125
_refine_diff_density_max 0.309
_refine_diff_density_min -0.327
_refine_diff_density_rms 0.051
_refine_ls_extinction_method none
_refine_ls_goodness_of_fit_ref 1.036
_refine_ls_hydrogen_treatment constr
_refine_ls_matrix_type full
_refine_ls_number_parameters 168
_refine_ls_number_reflns 2749
_refine_ls_number_restraints 0
_refine_ls_restrained_S_all 1.036
_refine_ls_R_factor_all 0.0335
_refine_ls_R_factor_gt 0.0272
_refine_ls_shift/su_max 0.001
_refine_ls_shift/su_mean 0
_refine_ls_structure_factor_coef Fsqd
_refine_ls_weighting_details 'calc w=1/[\s^2^(Fo^2^)+(0.0462P)^2^+0.3629P] where P=(Fo^2^+2Fc^2^)/3'
_refine_ls_weighting_scheme calc
_refine_ls_wR_factor_gt 0.0738
_refine_ls_wR_factor_ref 0.0759
_reflns_number_gt 2314
_reflns_number_total 2749
_reflns_threshold_expression >2\s(I)
_cod_data_source_file ic062404jsi20061215_111655_3.cif
_cod_data_source_block (2)
_cod_original_cell_volume 1415.23(18)
_cod_original_sg_symbol_H-M 'P 21/c'
_cod_database_code 4307893

loop_
_symmetry_equiv_pos_as_xyz
'x, y, z'
'-x, y+1/2, -z+1/2'
'-x, -y, -z'
'x, -y-1/2, z-1/2'

loop_
_atom_site_label
_atom_site_type_symbol
_atom_site_fract_x
_atom_site_fract_y
_atom_site_fract_z
_atom_site_U_iso_or_equiv
_atom_site_adp_type
_atom_site_occupancy
_atom_site_symmetry_multiplicity
_atom_site_calc_flag
_atom_site_refinement_flags
_atom_site_disorder_assembly
_atom_site_disorder_group
C1 C 0.9467(2) 0.35924(19) -0.17868(8) 0.0230(4) Uani 1 1 d . . .
C2 C 0.8557(2) 0.2255(2) -0.18420(9) 0.0285(4) Uani 1 1 d . . .
H2 H 0.8905 0.1404 -0.1596 0.034 Uiso 1 1 calc R . .
C3 C 0.7128(2) 0.2199(2) -0.22669(10) 0.0330(4) Uani 1 1 d . . .
H3 H 0.6523 0.13 -0.2308 0.04 Uiso 1 1 calc R . .
C4 C 0.6578(2) 0.3460(2) -0.26345(9) 0.0312(4) Uani 1 1 d . . .
C5 C 0.7506(2) 0.4785(2) -0.25719(9) 0.0303(4) Uani 1 1 d . . .
H5 H 0.7157 0.5638 -0.2816 0.036 Uiso 1 1 calc R . .
C6 C 0.8945(2) 0.4857(2) -0.21516(9) 0.0268(4) Uani 1 1 d . . .
H6 H 0.9559 0.5752 -0.2114 0.032 Uiso 1 1 calc R . .
C7 C 0.5016(3) 0.3362(3) -0.30978(12) 0.0473(6) Uani 1 1 d . . .
H7A H 0.5028 0.2433 -0.3348 0.071 Uiso 1 1 calc R . .
H7B H 0.4977 0.4209 -0.3399 0.071 Uiso 1 1 calc R . .
H7C H 0.4049 0.338 -0.2841 0.071 Uiso 1 1 calc R . .
C8 C 0.8899(3) 0.1729(2) 0.10203(10) 0.0368(5) Uani 1 1 d . . .
H8A H 0.8454 0.0722 0.0963 0.055 Uiso 1 1 calc R . .
H8B H 0.7995 0.2445 0.1022 0.055 Uiso 1 1 calc R . .
H8C H 0.9564 0.1788 0.1436 0.055 Uiso 1 1 calc R . .
C9 C 1.1484(2) 0.1227(2) 0.04834(10) 0.0340(4) Uani 1 1 d . . .
H9A H 1.2147 0.1441 0.0889 0.051 Uiso 1 1 calc R . .
H9B H 1.2094 0.1513 0.0108 0.051 Uiso 1 1 calc R . .
H9C H 1.1236 0.0162 0.046 0.051 Uiso 1 1 calc R . .
C10 C 0.6286(2) 0.4773(2) -0.07628(9) 0.0321(4) Uani 1 1 d . . .
H10A H 0.6081 0.4392 -0.1209 0.048 Uiso 1 1 calc R . .
H10B H 0.7061 0.5604 -0.0764 0.048 Uiso 1 1 calc R . .
H10C H 0.5254 0.5116 -0.06 0.048 Uiso 1 1 calc R . .
C11 C 0.5884(2) 0.2262(2) -0.03228(12) 0.0389(5) Uani 1 1 d . . .
H11A H 0.4804 0.2581 -0.0197 0.058 Uiso 1 1 calc R . .
H11B H 0.6343 0.1531 -0.0006 0.058 Uiso 1 1 calc R . .
H11C H 0.5773 0.1811 -0.0759 0.058 Uiso 1 1 calc R . .
N1 N 1.06042(17) 0.43469(16) -0.05584(7) 0.0204(3) Uani 1 1 d . . .
N2 N 0.99374(19) 0.20826(16) 0.04722(7) 0.0256(3) Uani 1 1 d . . .
N3 N 0.69897(18) 0.35667(16) -0.03318(7) 0.0251(3) Uani 1 1 d . . .
O1 O 1.18849(17) 0.21632(15) -0.11312(7) 0.0349(3) Uani 1 1 d . . .
O2 O 1.24001(16) 0.47664(16) -0.15001(6) 0.0340(3) Uani 1 1 d . . .
S1 S 1.12760(5) 0.36906(5) -0.12323(2) 0.02273(12) Uani 1 1 d . . .
V1 V 0.91015(3) 0.37881(3) 0.007149(13) 0.01832(10) Uani 1 1 d . . .

loop_
_atom_site_aniso_label
_atom_site_aniso_U_11
_atom_site_aniso_U_22
_atom_site_aniso_U_33
_atom_site_aniso_U_23
_atom_site_aniso_U_13
_atom_site_aniso_U_12
C1 0.0254(9) 0.0275(9) 0.0166(7) -0.0048(6) 0.0037(7) 0.0012(7)
C2 0.0344(10) 0.0231(9) 0.0278(9) -0.0001(7) 0.0009(8) -0.0005(8)
C3 0.0343(10) 0.0289(10) 0.0356(10) -0.0069(8) -0.0003(8) -0.0062(8)
C4 0.0312(10) 0.0388(11) 0.0232(9) -0.0079(8) -0.0008(7) 0.0014(8)
C5 0.0351(10) 0.0349(10) 0.0207(8) 0.0023(7) -0.0003(7) 0.0025(8)
C6 0.0328(10) 0.0250(9) 0.0228(8) 0.0001(7) 0.0019(7) -0.0028(7)
C7 0.0397(12) 0.0560(14) 0.0439(13) -0.0085(11) -0.0135(10) -0.0013(10)
C8 0.0487(12) 0.0284(9) 0.0346(11) 0.0037(8) 0.0116(9) -0.0037(9)
C9 0.0311(10) 0.0306(10) 0.0390(10) 0.0064(8) -0.0055(8) 0.0045(8)
C10 0.0245(9) 0.0418(11) 0.0292(9) -0.0026(8) -0.0035(7) 0.0054(8)
C11 0.0273(10) 0.0379(11) 0.0515(12) -0.0103(10) 0.0036(9) -0.0107(9)
N1 0.0220(7) 0.0207(7) 0.0182(7) -0.0003(5) -0.0006(5) 0.0004(6)
N2 0.0295(8) 0.0209(7) 0.0262(7) 0.0023(6) 0.0010(6) -0.0016(6)
N3 0.0213(7) 0.0273(8) 0.0268(7) -0.0050(6) 0.0012(6) -0.0026(6)
O1 0.0393(8) 0.0316(7) 0.0331(7) -0.0067(6) -0.0026(6) 0.0145(6)
O2 0.0256(7) 0.0489(8) 0.0281(7) 0.0013(6) 0.0053(5) -0.0059(6)
S1 0.0216(2) 0.0268(2) 0.0197(2) -0.00262(16) 0.00143(16) 0.00251(17)
V1 0.01920(16) 0.01769(16) 0.01782(16) 0.00010(10) -0.00066(10) -0.00107(11)

loop_
_atom_type_symbol
_atom_type_description
_atom_type_scat_dispersion_real
_atom_type_scat_dispersion_imag
_atom_type_scat_source
C C 0.0033 0.0016 'International Tables Vol C Tables 4.2.6.8 and 6.1.1.4'
H H 0 0 'International Tables Vol C Tables 4.2.6.8 and 6.1.1.4'
N N 0.0061 0.0033 'International Tables Vol C Tables 4.2.6.8 and 6.1.1.4'
O O 0.0106 0.006 'International Tables Vol C Tables 4.2.6.8 and 6.1.1.4'
S S 0.1246 0.1234 'International Tables Vol C Tables 4.2.6.8 and 6.1.1.4'
V V 0.3005 0.5294 'International Tables Vol C Tables 4.2.6.8 and 6.1.1.4'

loop_
_geom_angle_atom_site_label_1
_geom_angle_atom_site_label_2
_geom_angle_atom_site_label_3
_geom_angle
_geom_angle_site_symmetry_1
_geom_angle_site_symmetry_3
_geom_angle_publ_flag
C6 C1 C2 120.31(17) . . ?
C6 C1 S1 119.95(14) . . ?
C2 C1 S1 119.73(14) . . ?
C3 C2 C1 119.25(17) . . ?
C2 C3 C4 121.30(18) . . ?
C5 C4 C3 118.49(17) . . ?
C5 C4 C7 121.45(19) . . ?
C3 C4 C7 120.06(19) . . ?
C6 C5 C4 120.94(18) . . ?
C1 C6 C5 119.70(17) . . ?
S1 N1 V1 138.37(9) . . ?
S1 N1 V1 134.79(9) . 3_765 ?
V1 N1 V1 86.69(6) . 3_765 ?
C9 N2 C8 114.19(15) . . ?
C9 N2 V1 136.68(12) . . ?
C8 N2 V1 107.44(12) . . ?
C11 N3 C10 111.90(16) . . ?
C11 N3 V1 128.56(13) . . ?
C10 N3 V1 119.41(12) . . ?
O2 S1 O1 116.96(8) . . ?
O2 S1 N1 109.60(8) . . ?
O1 S1 N1 110.42(8) . . ?
O2 S1 C1 107.70(8) . . ?
O1 S1 C1 107.33(8) . . ?
N1 S1 C1 103.97(7) . . ?
N2 V1 N3 114.16(7) . . ?
N2 V1 N1 106.45(6) . . ?
N3 V1 N1 110.26(6) . . ?
N2 V1 N1 117.09(6) . 3_765 ?
N3 V1 N1 113.14(6) . 3_765 ?
N1 V1 N1 93.31(6) . 3_765 ?
N2 V1 V1 122.65(5) . 3_765 ?
N3 V1 V1 122.60(5) . 3_765 ?
N1 V1 V1 47.38(4) . 3_765 ?
N1 V1 V1 45.93(4) 3_765 3_765 ?

loop_
_geom_bond_atom_site_label_1
_geom_bond_atom_site_label_2
_geom_bond_distance
_geom_bond_site_symmetry_2
_geom_bond_publ_flag
C1 C6 1.382(3) . ?
C1 C2 1.386(2) . ?
C1 S1 1.7678(18) . ?
C2 C3 1.380(3) . ?
C3 C4 1.389(3) . ?
C4 C5 1.385(3) . ?
C4 C7 1.509(3) . ?
C5 C6 1.382(3) . ?
C8 N2 1.460(2) . ?
C9 N2 1.449(2) . ?
C10 N3 1.459(2) . ?
C11 N3 1.453(2) . ?
N1 S1 1.6000(14) . ?
N1 V1 1.8731(14) . ?
N1 V1 1.9183(14) 3_765 ?
N2 V1 1.8107(15) . ?
N3 V1 1.8349(15) . ?
O1 S1 1.4409(13) . ?
O2 S1 1.4379(13) . ?
V1 N1 1.9183(14) 3_765 ?
V1 V1 2.6027(6) 3_765 ?
